data_1554077
loop_
_publ_author_name
'Li, Ye-Xin'
'Yang, Xiao-Feng'
'Miao, Jin-Ling'
'Sun, Guo-Xin'

_publ_section_title
;
 Substitution Position and Vinylene Bond Geometry Modulating the
 Fluorescence Solvatochromism and Aggregation-Induced Emission of
 (9-Anthryl)vinyl(1-pyrenyl)vinylbenzene Isomers
;
_journal_issue 38
_journal_name_full 'The Journal of Physical Chemistry C'
_journal_page_first 21722
_journal_paper_doi 10.1021/acs.jpcc.6b04392
_journal_volume 120
_journal_year 2016
_chemical_formula_moiety 'C40 H26'
_chemical_formula_sum 'C40 H26'
_chemical_formula_weight 506.61
_space_group_crystal_system monoclinic
_space_group_IT_number 14
_space_group_name_Hall '-P 2ybc'
_space_group_name_H-M_alt 'P 1 21/c 1'
_atom_sites_solution_hydrogens geom
_atom_sites_solution_primary direct
_atom_sites_solution_secondary difmap
_audit_creation_date 2015-10-13
_audit_creation_method
;
Olex2 1.2
(compiled 2015.01.26 svn.r3150 for OlexSys, GUI svn.r4998)
;
_cell_angle_alpha 90.00
_cell_angle_beta 101.218(5)
_cell_angle_gamma 90.00
_cell_formula_units_Z 4
_cell_length_a 17.9548(8)
_cell_length_b 5.7876(3)
_cell_length_c 26.0111(13)
_cell_measurement_reflns_used 2874
_cell_measurement_temperature 293(2)
_cell_measurement_theta_max 71.9990
_cell_measurement_theta_min 4.6400
_cell_volume 2651.3(2)
_computing_cell_refinement
;
CrysAlisPro, Agilent Technologies,
Version 1.171.37.35 (release 13-08-2014 CrysAlis171 .NET)
(compiled Aug 13 2014,18:06:01)
;
_computing_data_collection
;
CrysAlisPro, Agilent Technologies,
Version 1.171.37.35 (release 13-08-2014 CrysAlis171 .NET)
(compiled Aug 13 2014,18:06:01)
;
_computing_data_reduction
;
CrysAlisPro, Agilent Technologies,
Version 1.171.37.35 (release 13-08-2014 CrysAlis171 .NET)
(compiled Aug 13 2014,18:06:01)
;
_computing_molecular_graphics 'Olex2 (Dolomanov et al., 2009)'
_computing_publication_material 'Olex2 (Dolomanov et al., 2009)'
_computing_structure_refinement 'ShelXL (Sheldrick, 2008)'
_computing_structure_solution 'ShelXS (Sheldrick, 2008)'
_diffrn_ambient_temperature 293.15
_diffrn_detector 'CCD plate'
_diffrn_detector_area_resol_mean 16.0355
_diffrn_detector_type Eos
_diffrn_measured_fraction_theta_full 0.999
_diffrn_measured_fraction_theta_max 0.999
_diffrn_measurement_details
;
#__ type_ start__ end____ width___ exp.time_
  1 omega  -87.00    3.00   0.5000    2.0000
omega____ theta____ kappa____ phi______ frames
    -      -33.5000  125.0000 -120.0000 180

#__ type_ start__ end____ width___ exp.time_
  2 omega    9.00  103.00   0.5000    2.0000
omega____ theta____ kappa____ phi______ frames
    -       35.2427   77.0000   30.0000 188

#__ type_ start__ end____ width___ exp.time_
  3 omega   19.00  103.00   0.5000    2.0000
omega____ theta____ kappa____ phi______ frames
    -       35.2427   57.0000  -90.0000 168

#__ type_ start__ end____ width___ exp.time_
  4 omega   -8.00   18.00   0.5000    2.0000
omega____ theta____ kappa____ phi______ frames
    -       35.2427  107.0000 -115.8303 52

#__ type_ start__ end____ width___ exp.time_
  5 omega  -34.00   54.00   0.5000    2.0000
omega____ theta____ kappa____ phi______ frames
    -       35.2427  -37.0000  150.0000 176

#__ type_ start__ end____ width___ exp.time_
  6 omega   81.00  176.00   0.5000   10.0000
omega____ theta____ kappa____ phi______ frames
    -      108.0000   77.0000   30.0000 190

#__ type_ start__ end____ width___ exp.time_
  7 omega   40.00  135.00   0.5000   10.0000
omega____ theta____ kappa____ phi______ frames
    -      108.0000  -77.0000  -90.0000 190

#__ type_ start__ end____ width___ exp.time_
  8 omega   90.00  175.00   0.5000   10.0000
omega____ theta____ kappa____ phi______ frames
    -      108.0000   61.0000  -90.0000 170

#__ type_ start__ end____ width___ exp.time_
  9 omega   38.00  129.00   0.5000   10.0000
omega____ theta____ kappa____ phi______ frames
    -      108.0000  -30.0000  -60.0000 182

#__ type_ start__ end____ width___ exp.time_
 10 omega   90.00  175.00   0.5000   10.0000
omega____ theta____ kappa____ phi______ frames
    -      108.0000   61.0000  120.0000 170

#__ type_ start__ end____ width___ exp.time_
 11 omega   41.00  126.00   0.5000   10.0000
omega____ theta____ kappa____ phi______ frames
    -      108.0000  -61.0000  120.0000 170

#__ type_ start__ end____ width___ exp.time_
 12 omega   39.00  109.00   0.5000   10.0000
omega____ theta____ kappa____ phi______ frames
    -      108.0000  -94.0000  -60.0000 140

#__ type_ start__ end____ width___ exp.time_
 13 omega   57.00  150.00   0.5000   10.0000
omega____ theta____ kappa____ phi______ frames
    -      108.0000  178.0000  150.0000 186

#__ type_ start__ end____ width___ exp.time_
 14 omega   49.00  108.00   0.5000    2.0000
omega____ theta____ kappa____ phi______ frames
    -       35.2427 -174.0000  155.0000 118

#__ type_ start__ end____ width___ exp.time_
 15 omega   19.00  103.00   0.5000    2.0000
omega____ theta____ kappa____ phi______ frames
    -       35.2427   57.0000  -30.0000 168

#__ type_ start__ end____ width___ exp.time_
 16 omega  -34.00   54.00   0.5000    2.0000
omega____ theta____ kappa____ phi______ frames
    -       35.2427  -37.0000    0.0000 176

#__ type_ start__ end____ width___ exp.time_
 17 omega   -4.00   38.00   0.5000    2.0000
omega____ theta____ kappa____ phi______ frames
    -       35.2427  -99.0000  120.0000 84

#__ type_ start__ end____ width___ exp.time_
 18 omega   16.00  104.00   0.5000    2.0000
omega____ theta____ kappa____ phi______ frames
    -       35.2427   37.0000 -180.0000 176
;
_diffrn_measurement_device 'four-circle diffractometer'
_diffrn_measurement_device_type 'Xcalibur, Eos, Gemini'
_diffrn_measurement_method '\w scans'
_diffrn_orient_matrix_UB_11 -0.0192826000
_diffrn_orient_matrix_UB_12 0.2465150000
_diffrn_orient_matrix_UB_13 0.0155146000
_diffrn_orient_matrix_UB_21 -0.0746837000
_diffrn_orient_matrix_UB_22 -0.0890771000
_diffrn_orient_matrix_UB_23 0.0135910000
_diffrn_orient_matrix_UB_31 0.0412626000
_diffrn_orient_matrix_UB_32 -0.0461002000
_diffrn_orient_matrix_UB_33 0.0567576000
_diffrn_radiation_monochromator graphite
_diffrn_radiation_probe x-ray
_diffrn_radiation_type CuK\a
_diffrn_radiation_wavelength 1.54184
_diffrn_reflns_av_R_equivalents 0.0512
_diffrn_reflns_av_unetI/netI 0.0423
_diffrn_reflns_limit_h_max 21
_diffrn_reflns_limit_h_min -21
_diffrn_reflns_limit_k_max 6
_diffrn_reflns_limit_k_min -6
_diffrn_reflns_limit_l_max 30
_diffrn_reflns_limit_l_min -29
_diffrn_reflns_number 14213
_diffrn_reflns_theta_full 66.59
_diffrn_reflns_theta_max 66.59
_diffrn_reflns_theta_min 3.86
_diffrn_source 'Enhance (Cu) X-ray Source'
_exptl_absorpt_coefficient_mu 0.545
_exptl_absorpt_correction_T_max 1.00000
_exptl_absorpt_correction_T_min 0.41862
_exptl_absorpt_correction_type multi-scan
_exptl_absorpt_process_details
;
CrysAlisPro, Agilent Technologies,
Version 1.171.37.35 (release 13-08-2014 CrysAlis171 .NET)
(compiled Aug 13 2014,18:06:01)
Empirical absorption correction using spherical harmonics,
 implemented in SCALE3 ABSPACK scaling algorithm.
;
_exptl_crystal_density_diffrn 1.269
_exptl_crystal_density_method 'not measured'
_exptl_crystal_description
;
;
_exptl_crystal_F_000 1064
_exptl_crystal_size_max 0.44
_exptl_crystal_size_mid 0.28
_exptl_crystal_size_min 0.24
_refine_diff_density_max 0.271
_refine_diff_density_min -0.243
_refine_diff_density_rms 0.059
_refine_ls_extinction_method none
_refine_ls_goodness_of_fit_ref 1.016
_refine_ls_hydrogen_treatment constr
_refine_ls_matrix_type full
_refine_ls_number_parameters 361
_refine_ls_number_reflns 4676
_refine_ls_number_restraints 0
_refine_ls_restrained_S_all 1.016
_refine_ls_R_factor_all 0.1060
_refine_ls_R_factor_gt 0.0782
_refine_ls_shift/su_max 0.000
_refine_ls_shift/su_mean 0.000
_refine_ls_structure_factor_coef Fsqd
_refine_ls_weighting_details 'calc w=1/[\s^2^(Fo^2^)+(0.1274P)^2^+1.4498P] where P=(Fo^2^+2Fc^2^)/3'
_refine_ls_weighting_scheme calc
_refine_ls_wR_factor_gt 0.2099
_refine_ls_wR_factor_ref 0.2425
_reflns_number_gt 3127
_reflns_number_total 4676
_reflns_threshold_expression >2sigma(I)
_cod_data_source_file jp6b04392_si_003.cif
_cod_data_source_block 151013_lyx_lfz_24
_cod_database_code 1554077
_chemical_oxdiff_formula 'C H'
_reflns_odcompleteness_completeness 99.81
_reflns_odcompleteness_iscentric 1
_reflns_odcompleteness_theta 66.97
_olex2_refinement_description
;
1. Fixed Uiso
 At 1.2 times of:
  All C(H) groups
2.a Aromatic/amide H refined with riding coordinates:
 C4(H4), C10(H10), C11(H11), C14(H14), C15(H15), C18(H18), C19(H19), C21(H21),
 C23(H23), C24(H24), C25(H25), C26(H26), C27(H27), C28(H28), C29(H29), C30(H30),
  C31(H31), C32(H32), C33(H33), C34(H34), C35(H35), C36(H36), C37(H37),
 C38(H38), C39(H39), C40(H40)
;
_olex2_submission_special_instructions 'No special instructions were received'

loop_
_space_group_symop_id
_space_group_symop_operation_xyz
1 'x, y, z'
2 '-x, y+1/2, -z+1/2'
3 '-x, -y, -z'
4 'x, -y-1/2, z-1/2'

loop_
_atom_site_label
_atom_site_type_symbol
_atom_site_fract_x
_atom_site_fract_y
_atom_site_fract_z
_atom_site_U_iso_or_equiv
_atom_site_adp_type
_atom_site_occupancy
_atom_site_calc_flag
_atom_site_refinement_flags_posn
C1 C 0.03674(15) 0.8792(5) 0.15460(11) 0.0430(7) Uani 1 d .
C2 C 0.09481(15) 0.7191(5) 0.17615(11) 0.0422(6) Uani 1 d .
C3 C 0.13397(15) 0.7410(5) 0.22939(11) 0.0458(7) Uani 1 d .
C4 C 0.02019(17) 1.0603(6) 0.18847(11) 0.0523(7) Uani 1 d .
H4 H -0.0176 1.1666 0.1754 0.063 Uiso 1 calc R
C5 C -0.15772(16) 1.1888(5) 0.00775(11) 0.0469(7) Uani 1 d .
C6 C -0.47630(16) 2.1943(5) -0.17291(11) 0.0455(7) Uani 1 d .
C7 C -0.00135(16) 0.8537(5) 0.10179(11) 0.0469(7) Uani 1 d .
C8 C -0.43901(16) 1.8505(5) -0.11818(11) 0.0457(7) Uani 1 d .
C9 C 0.11421(16) 0.5353(5) 0.14530(12) 0.0490(7) Uani 1 d .
C10 C -0.53872(17) 2.2221(5) -0.14936(11) 0.0496(7) Uani 1 d .
H10 H -0.5709 2.3472 -0.1591 0.060 Uiso 1 calc R
C11 C -0.06093(17) 1.0171(6) 0.07840(12) 0.0528(8) Uani 1 d .
H11 H -0.0734 1.1297 0.1008 0.063 Uiso 1 calc R
C12 C -0.55475(16) 2.0706(5) -0.11197(11) 0.0481(7) Uani 1 d .
C13 C -0.42555(15) 2.0049(5) -0.15737(11) 0.0444(7) Uani 1 d .
C14 C -0.09875(18) 1.0244(6) 0.02998(12) 0.0570(8) Uani 1 d .
H14 H -0.0866 0.9124 0.0073 0.068 Uiso 1 calc R
C15 C 0.05763(19) 1.0815(6) 0.23856(12) 0.0569(8) Uani 1 d .
H15 H 0.0448 1.2014 0.2590 0.068 Uiso 1 calc R
C16 C -0.50416(16) 1.8795(5) -0.09594(11) 0.0474(7) Uani 1 d .
C17 C 0.11621(17) 0.9254(6) 0.26090(11) 0.0529(8) Uani 1 d .
C18 C -0.38244(18) 1.6674(6) -0.09977(13) 0.0566(8) Uani 1 d .
H18 H -0.3814 1.5416 -0.1219 0.068 Uiso 1 calc R
C19 C 0.20938(18) 0.3993(6) 0.21798(14) 0.0637(9) Uani 1 d .
H19 H 0.2466 0.2922 0.2317 0.076 Uiso 1 calc R
C20 C 0.19149(16) 0.5804(6) 0.25074(12) 0.0542(8) Uani 1 d .
C21 C 0.01892(18) 0.6690(6) 0.07307(12) 0.0574(8) Uani 1 d .
H21 H -0.0065 0.6491 0.0386 0.069 Uiso 1 calc R
C22 C -0.27463(17) 1.5015(5) -0.03595(11) 0.0497(7) Uani 1 d .
C23 C -0.4597(2) 2.3481(5) -0.21199(13) 0.0584(8) Uani 1 d .
H23 H -0.4917 2.4732 -0.2222 0.070 Uiso 1 calc R
C24 C -0.26082(18) 1.3038(6) -0.06240(12) 0.0585(8) Uani 1 d .
H24 H -0.2905 1.2722 -0.0951 0.070 Uiso 1 calc R
C25 C -0.62031(19) 2.0952(7) -0.08923(13) 0.0615(9) Uani 1 d .
H25 H -0.6524 2.2207 -0.0986 0.074 Uiso 1 calc R
C26 C 0.2286(2) 0.6067(8) 0.30261(14) 0.0712(11) Uani 1 d .
H26 H 0.2658 0.5008 0.3170 0.085 Uiso 1 calc R
C27 C -0.17141(17) 1.3890(6) 0.03364(12) 0.0547(8) Uani 1 d .
H27 H -0.1412 1.4223 0.0661 0.066 Uiso 1 calc R
C28 C -0.2036(2) 1.1524(6) -0.04100(13) 0.0659(10) Uani 1 d .
H28 H -0.1957 1.0215 -0.0599 0.079 Uiso 1 calc R
C29 C 0.07505(19) 0.5154(6) 0.09368(13) 0.0610(9) Uani 1 d .
H29 H 0.0872 0.3960 0.0728 0.073 Uiso 1 calc R
C30 C -0.2285(2) 1.5398(6) 0.01268(13) 0.0639(9) Uani 1 d .
H30 H -0.2364 1.6709 0.0316 0.077 Uiso 1 calc R
C31 C -0.3497(2) 2.1289(7) -0.21969(15) 0.0676(10) Uani 1 d .
H31 H -0.3080 2.1081 -0.2355 0.081 Uiso 1 calc R
C32 C 0.17385(18) 0.3801(6) 0.16799(14) 0.0614(9) Uani 1 d .
H32 H 0.1882 0.2631 0.1474 0.074 Uiso 1 calc R
C33 C -0.36269(18) 1.9793(6) -0.18284(13) 0.0577(8) Uani 1 d .
H33 H -0.3297 1.8557 -0.1738 0.069 Uiso 1 calc R
C34 C 0.1561(2) 0.9445(7) 0.31242(13) 0.0689(10) Uani 1 d .
H34 H 0.1452 1.0656 0.3333 0.083 Uiso 1 calc R
C35 C 0.2115(2) 0.7854(9) 0.33279(14) 0.0786(12) Uani 1 d .
H35 H 0.2374 0.7999 0.3673 0.094 Uiso 1 calc R
C36 C -0.5242(2) 1.7221(7) -0.05892(13) 0.0642(9) Uani 1 d .
H36 H -0.4925 1.5971 -0.0480 0.077 Uiso 1 calc R
C37 C -0.33533(19) 1.6667(6) -0.05664(13) 0.0621(9) Uani 1 d .
H37 H -0.3399 1.7901 -0.0346 0.074 Uiso 1 calc R
C38 C -0.3993(2) 2.3176(6) -0.23450(14) 0.0662(9) Uani 1 d .
H38 H -0.3899 2.4208 -0.2599 0.079 Uiso 1 calc R
C39 C -0.6368(2) 1.9393(8) -0.05426(15) 0.0728(10) Uani 1 d .
H39 H -0.6803 1.9573 -0.0402 0.087 Uiso 1 calc R
C40 C -0.5880(2) 1.7492(8) -0.03920(15) 0.0768(11) Uani 1 d .
H40 H -0.5999 1.6417 -0.0155 0.092 Uiso 1 calc R

loop_
_atom_site_aniso_label
_atom_site_aniso_U_11
_atom_site_aniso_U_22
_atom_site_aniso_U_33
_atom_site_aniso_U_23
_atom_site_aniso_U_13
_atom_site_aniso_U_12
C1 0.0386(13) 0.0445(16) 0.0459(15) 0.0090(12) 0.0087(11) 0.0030(12)
C2 0.0379(13) 0.0414(15) 0.0471(15) 0.0116(12) 0.0081(11) 0.0001(12)
C3 0.0381(13) 0.0521(17) 0.0474(15) 0.0139(13) 0.0094(11) -0.0002(13)
C4 0.0563(17) 0.0477(18) 0.0516(17) 0.0081(14) 0.0078(14) 0.0101(14)
C5 0.0451(15) 0.0478(17) 0.0449(15) 0.0039(13) 0.0015(12) 0.0030(13)
C6 0.0496(15) 0.0329(14) 0.0471(15) -0.0020(12) -0.0078(12) -0.0010(12)
C7 0.0420(14) 0.0497(18) 0.0474(16) 0.0057(13) 0.0045(12) 0.0069(13)
C8 0.0425(14) 0.0391(15) 0.0492(16) -0.0008(12) -0.0067(12) -0.0006(12)
C9 0.0432(15) 0.0488(17) 0.0550(17) 0.0085(14) 0.0094(13) 0.0089(13)
C10 0.0515(16) 0.0381(16) 0.0532(16) -0.0052(13) -0.0048(13) 0.0091(13)
C11 0.0524(16) 0.0559(19) 0.0478(17) 0.0054(14) 0.0043(13) 0.0140(15)
C12 0.0467(15) 0.0469(17) 0.0459(15) -0.0112(13) -0.0031(12) 0.0033(13)
C13 0.0394(14) 0.0380(15) 0.0500(16) -0.0016(12) -0.0053(12) -0.0026(12)
C14 0.0588(18) 0.058(2) 0.0500(17) -0.0009(14) -0.0008(14) 0.0159(16)
C15 0.0655(19) 0.0555(19) 0.0504(17) -0.0005(15) 0.0130(14) 0.0053(16)
C16 0.0463(15) 0.0466(17) 0.0443(15) -0.0035(13) -0.0033(12) -0.0020(13)
C17 0.0515(17) 0.0584(19) 0.0485(16) 0.0108(14) 0.0086(13) -0.0035(15)
C18 0.0578(18) 0.0429(17) 0.0607(19) -0.0012(14) -0.0095(15) 0.0038(14)
C19 0.0482(17) 0.066(2) 0.076(2) 0.0240(18) 0.0090(16) 0.0188(17)
C20 0.0404(14) 0.065(2) 0.0568(18) 0.0212(16) 0.0090(13) 0.0023(15)
C21 0.0545(17) 0.063(2) 0.0503(17) 0.0005(15) -0.0018(14) 0.0137(16)
C22 0.0480(16) 0.0491(18) 0.0481(16) 0.0032(13) -0.0003(13) 0.0058(13)
C23 0.067(2) 0.0381(17) 0.0620(19) 0.0058(14) -0.0065(16) 0.0011(15)
C24 0.0585(18) 0.060(2) 0.0481(17) -0.0039(15) -0.0126(14) 0.0100(16)
C25 0.0572(18) 0.064(2) 0.061(2) -0.0146(17) 0.0035(15) 0.0086(17)
C26 0.0561(19) 0.099(3) 0.056(2) 0.025(2) 0.0031(15) 0.011(2)
C27 0.0517(17) 0.059(2) 0.0466(16) -0.0004(14) -0.0065(13) 0.0088(15)
C28 0.074(2) 0.060(2) 0.0554(19) -0.0089(16) -0.0085(16) 0.0235(18)
C29 0.0613(19) 0.060(2) 0.0602(19) -0.0067(16) 0.0079(15) 0.0183(16)
C30 0.069(2) 0.059(2) 0.0553(18) -0.0076(16) -0.0070(15) 0.0226(17)
C31 0.0585(19) 0.064(2) 0.083(2) 0.0035(19) 0.0184(17) -0.0060(18)
C32 0.0535(18) 0.062(2) 0.069(2) 0.0075(17) 0.0117(16) 0.0178(16)
C33 0.0463(16) 0.0475(18) 0.076(2) 0.0026(16) 0.0033(15) 0.0012(14)
C34 0.073(2) 0.082(3) 0.0485(18) 0.0056(18) 0.0042(16) 0.000(2)
C35 0.070(2) 0.112(3) 0.0473(19) 0.014(2) -0.0032(17) 0.001(2)
C36 0.0601(19) 0.067(2) 0.062(2) 0.0114(17) 0.0037(15) 0.0018(17)
C37 0.065(2) 0.057(2) 0.0559(19) -0.0072(15) -0.0089(15) 0.0148(16)
C38 0.073(2) 0.053(2) 0.070(2) 0.0104(17) 0.0088(18) -0.0146(18)
C39 0.061(2) 0.090(3) 0.070(2) -0.012(2) 0.0181(17) 0.000(2)
C40 0.073(2) 0.086(3) 0.073(2) 0.015(2) 0.0186(19) -0.006(2)

loop_
_atom_type_symbol
_atom_type_description
_atom_type_scat_dispersion_real
_atom_type_scat_dispersion_imag
_atom_type_scat_source
C C 0.0181 0.0091 'International Tables Vol C Tables 4.2.6.8 and 6.1.1.4'
H H 0.0000 0.0000 'International Tables Vol C Tables 4.2.6.8 and 6.1.1.4'

loop_
_geom_angle_atom_site_label_1
_geom_angle_atom_site_label_2
_geom_angle_atom_site_label_3
_geom_angle
C2 C1 C4 117.1(3)
C7 C1 C2 119.4(3)
C7 C1 C4 123.5(3)
C1 C2 C3 120.5(3)
C9 C2 C1 120.5(3)
C9 C2 C3 119.1(3)
C17 C3 C2 120.1(3)
C17 C3 C20 119.6(3)
C20 C3 C2 120.2(3)
C1 C4 H4 118.9
C15 C4 C1 122.3(3)
C15 C4 H4 118.9
C27 C5 C14 122.5(3)
C27 C5 C28 116.2(3)
C28 C5 C14 121.3(3)
C10 C6 C13 119.2(3)
C10 C6 C23 122.8(3)
C23 C6 C13 118.0(3)
C1 C7 C11 120.6(3)
C21 C7 C1 118.2(3)
C21 C7 C11 121.2(3)
C13 C8 C16 119.5(3)
C13 C8 C18 118.9(3)
C16 C8 C18 121.5(3)
C2 C9 C32 118.9(3)
C29 C9 C2 118.3(3)
C29 C9 C32 122.7(3)
C6 C10 H10 118.8
C12 C10 C6 122.3(3)
C12 C10 H10 118.8
C7 C11 H11 115.9
C14 C11 C7 128.2(3)
C14 C11 H11 115.9
C10 C12 C16 119.0(3)
C10 C12 C25 122.1(3)
C25 C12 C16 118.8(3)
C8 C13 C6 120.0(3)
C8 C13 C33 122.2(3)
C33 C13 C6 117.8(3)
C5 C14 H14 116.5
C11 C14 C5 127.1(3)
C11 C14 H14 116.5
C4 C15 H15 119.1
C4 C15 C17 121.7(3)
C17 C15 H15 119.1
C8 C16 C12 119.9(3)
C8 C16 C36 122.7(3)
C36 C16 C12 117.4(3)
C3 C17 C15 118.2(3)
C34 C17 C3 118.9(3)
C34 C17 C15 122.8(3)
C8 C18 H18 117.1
C37 C18 C8 125.9(3)
C37 C18 H18 117.1
C20 C19 H19 119.3
C32 C19 H19 119.3
C32 C19 C20 121.5(3)
C3 C20 C19 118.6(3)
C26 C20 C3 118.8(3)
C26 C20 C19 122.6(3)
C7 C21 H21 118.8
C29 C21 C7 122.4(3)
C29 C21 H21 118.8
C24 C22 C30 116.9(3)
C24 C22 C37 123.2(3)
C30 C22 C37 119.9(3)
C6 C23 H23 119.1
C38 C23 C6 121.9(3)
C38 C23 H23 119.1
C22 C24 H24 119.5
C22 C24 C28 121.0(3)
C28 C24 H24 119.5
C12 C25 H25 119.4
C39 C25 C12 121.3(3)
C39 C25 H25 119.4
C20 C26 H26 119.3
C35 C26 C20 121.3(3)
C35 C26 H26 119.3
C5 C27 H27 119.1
C30 C27 C5 121.8(3)
C30 C27 H27 119.1
C5 C28 H28 118.8
C24 C28 C5 122.3(3)
C24 C28 H28 118.8
C9 C29 H29 119.4
C21 C29 C9 121.1(3)
C21 C29 H29 119.4
C22 C30 H30 119.1
C27 C30 C22 121.8(3)
C27 C30 H30 119.1
C33 C31 H31 119.8
C33 C31 C38 120.3(3)
C38 C31 H31 119.8
C9 C32 H32 119.2
C19 C32 C9 121.7(3)
C19 C32 H32 119.2
C13 C33 H33 119.1
C31 C33 C13 121.8(3)
C31 C33 H33 119.1
C17 C34 H34 119.6
C35 C34 C17 120.7(4)
C35 C34 H34 119.6
C26 C35 C34 120.5(3)
C26 C35 H35 119.7
C34 C35 H35 119.7
C16 C36 H36 119.1
C40 C36 C16 121.8(3)
C40 C36 H36 119.1
C18 C37 C22 130.2(3)
C18 C37 H37 114.9
C22 C37 H37 114.9
C23 C38 C31 120.1(3)
C23 C38 H38 119.9
C31 C38 H38 119.9
C25 C39 H39 120.0
C25 C39 C40 120.0(3)
C40 C39 H39 120.0
C36 C40 C39 120.7(4)
C36 C40 H40 119.7
C39 C40 H40 119.7

loop_
_geom_bond_atom_site_label_1
_geom_bond_atom_site_label_2
_geom_bond_distance
C1 C2 1.426(4)
C1 C4 1.437(4)
C1 C7 1.418(4)
C2 C3 1.431(4)
C2 C9 1.416(4)
C3 C17 1.419(4)
C3 C20 1.420(4)
C4 H4 0.9300
C4 C15 1.350(4)
C5 C14 1.457(4)
C5 C27 1.386(4)
C5 C28 1.387(4)
C6 C10 1.387(4)
C6 C13 1.432(4)
C6 C23 1.426(4)
C7 C11 1.468(4)
C7 C21 1.392(4)
C8 C13 1.411(4)
C8 C16 1.412(4)
C8 C18 1.482(4)
C9 C29 1.394(4)
C9 C32 1.434(4)
C10 H10 0.9300
C10 C12 1.381(4)
C11 H11 0.9300
C11 C14 1.310(4)
C12 C16 1.441(4)
C12 C25 1.423(4)
C13 C33 1.423(4)
C14 H14 0.9300
C15 H15 0.9300
C15 C17 1.422(4)
C16 C36 1.421(5)
C17 C34 1.395(4)
C18 H18 0.9300
C18 C37 1.267(4)
C19 H19 0.9300
C19 C20 1.427(5)
C19 C32 1.337(5)
C20 C26 1.392(4)
C21 H21 0.9300
C21 C29 1.372(4)
C22 C24 1.382(4)
C22 C30 1.388(4)
C22 C37 1.471(4)
C23 H23 0.9300
C23 C38 1.341(5)
C24 H24 0.9300
C24 C28 1.382(4)
C25 H25 0.9300
C25 C39 1.354(5)
C26 H26 0.9300
C26 C35 1.369(6)
C27 H27 0.9300
C27 C30 1.375(4)
C28 H28 0.9300
C29 H29 0.9300
C30 H30 0.9300
C31 H31 0.9300
C31 C33 1.345(5)
C31 C38 1.414(5)
C32 H32 0.9300
C33 H33 0.9300
C34 H34 0.9300
C34 C35 1.384(5)
C35 H35 0.9300
C36 H36 0.9300
C36 C40 1.353(5)
C37 H37 0.9300
C38 H38 0.9300
C39 H39 0.9300
C39 C40 1.414(6)
C40 H40 0.9300

loop_
_geom_torsion_atom_site_label_1
_geom_torsion_atom_site_label_2
_geom_torsion_atom_site_label_3
_geom_torsion_atom_site_label_4
_geom_torsion
C1 C2 C3 C17 -1.2(4)
C1 C2 C3 C20 179.7(2)
C1 C2 C9 C29 -0.1(4)
C1 C2 C9 C32 178.9(3)
C1 C4 C15 C17 0.2(5)
C1 C7 C11 C14 176.5(3)
C1 C7 C21 C29 -1.4(5)
C2 C1 C4 C15 0.3(4)
C2 C1 C7 C11 -179.5(3)
C2 C1 C7 C21 1.0(4)
C2 C3 C17 C15 1.7(4)
C2 C3 C17 C34 -179.1(3)
C2 C3 C20 C19 0.4(4)
C2 C3 C20 C26 179.9(3)
C2 C9 C29 C21 -0.2(5)
C2 C9 C32 C19 2.6(5)
C3 C2 C9 C29 179.5(3)
C3 C2 C9 C32 -1.5(4)
C3 C17 C34 C35 -0.6(5)
C3 C20 C26 C35 -1.0(5)
C4 C1 C2 C3 0.2(4)
C4 C1 C2 C9 179.8(3)
C4 C1 C7 C11 0.4(4)
C4 C1 C7 C21 -179.1(3)
C4 C15 C17 C3 -1.2(5)
C4 C15 C17 C34 179.6(3)
C5 C27 C30 C22 -1.1(5)
C6 C10 C12 C16 1.3(4)
C6 C10 C12 C25 -177.7(3)
C6 C13 C33 C31 1.2(5)
C6 C23 C38 C31 -0.1(5)
C7 C1 C2 C3 -179.9(2)
C7 C1 C2 C9 -0.3(4)
C7 C1 C4 C15 -179.6(3)
C7 C11 C14 C5 -180.0(3)
C7 C21 C29 C9 1.0(5)
C8 C13 C33 C31 -179.2(3)
C8 C16 C36 C40 -178.0(3)
C8 C18 C37 C22 -176.3(3)
C9 C2 C3 C17 179.2(3)
C9 C2 C3 C20 0.1(4)
C10 C6 C13 C8 -0.5(4)
C10 C6 C13 C33 179.1(3)
C10 C6 C23 C38 -179.7(3)
C10 C12 C16 C8 0.5(4)
C10 C12 C16 C36 -177.5(3)
C10 C12 C25 C39 177.1(3)
C11 C7 C21 C29 179.1(3)
C12 C16 C36 C40 -0.1(5)
C12 C25 C39 C40 0.8(5)
C13 C6 C10 C12 -1.3(4)
C13 C6 C23 C38 0.9(4)
C13 C8 C16 C12 -2.2(4)
C13 C8 C16 C36 175.7(3)
C13 C8 C18 C37 104.7(4)
C14 C5 C27 C30 -178.4(3)
C14 C5 C28 C24 178.8(3)
C15 C17 C34 C35 178.6(3)
C16 C8 C13 C6 2.3(4)
C16 C8 C13 C33 -177.3(3)
C16 C8 C18 C37 -72.7(5)
C16 C12 C25 C39 -1.9(5)
C16 C36 C40 C39 -1.1(6)
C17 C3 C20 C19 -178.8(3)
C17 C3 C20 C26 0.7(4)
C17 C34 C35 C26 0.4(6)
C18 C8 C13 C6 -175.1(2)
C18 C8 C13 C33 5.2(4)
C18 C8 C16 C12 175.1(3)
C18 C8 C16 C36 -7.0(4)
C19 C20 C26 C35 178.5(4)
C20 C3 C17 C15 -179.2(3)
C20 C3 C17 C34 0.1(4)
C20 C19 C32 C9 -2.2(5)
C20 C26 C35 C34 0.5(6)
C21 C7 C11 C14 -4.0(5)
C22 C24 C28 C5 0.4(6)
C23 C6 C10 C12 179.3(3)
C23 C6 C13 C8 178.9(3)
C23 C6 C13 C33 -1.5(4)
C24 C22 C30 C27 0.3(5)
C24 C22 C37 C18 -2.1(6)
C25 C12 C16 C8 179.6(3)
C25 C12 C16 C36 1.6(4)
C25 C39 C40 C36 0.7(6)
C27 C5 C14 C11 12.6(5)
C27 C5 C28 C24 -1.2(5)
C28 C5 C14 C11 -167.3(4)
C28 C5 C27 C30 1.5(5)
C29 C9 C32 C19 -178.4(3)
C30 C22 C24 C28 0.1(5)
C30 C22 C37 C18 178.7(4)
C32 C9 C29 C21 -179.2(3)
C32 C19 C20 C3 0.7(5)
C32 C19 C20 C26 -178.8(3)
C33 C31 C38 C23 -0.2(6)
C37 C22 C24 C28 -179.2(3)
C37 C22 C30 C27 179.6(3)
C38 C31 C33 C13 -0.4(5)
